data_1512467
loop_
_publ_author_name
'Janusz Szklarzewicz'
'Katarzyna Stadnicka'

_publ_section_title
;
 Endiol ligand formation from 2-pyridinecarboxaldehyde on a Mo(IV) centre.
 The X-ray crystal structure and properties of the Mo(IV) binuclear
 complex
;
_journal_name_full
;
Inorganica Chimica Acta
;
_journal_page_first 131
_journal_page_last 136
_journal_paper_doi 10.1016/j.ica.2012.06.036
_journal_volume 392
_journal_year 2012
_chemical_formula_sum 'C114 H102 Mo2 N8 O11 P4'
_chemical_formula_weight 2075.80
_chemical_name_systematic
;
   ?
;
_space_group_IT_number 2
_symmetry_cell_setting triclinic
_symmetry_space_group_name_Hall '-P 1'
_symmetry_space_group_name_H-M 'P -1'
_atom_sites_solution_hydrogens geom
_atom_sites_solution_primary direct
_atom_sites_solution_secondary difmap
_audit_creation_method SHELXL-97
_cell_angle_alpha 105.7436(6)
_cell_angle_beta 105.8746(7)
_cell_angle_gamma 108.0352(6)
_cell_formula_units_Z 2
_cell_length_a 12.2491(2)
_cell_length_b 15.3704(3)
_cell_length_c 16.5693(3)
_cell_measurement_reflns_used 8340
_cell_measurement_temperature 293(2)
_cell_measurement_theta_max 27.485
_cell_measurement_theta_min 0.998
_cell_volume 2628.12(9)
_computing_cell_refinement 'HKL Scalepack (Otwinowski & Minor, 1997)'
_computing_data_collection 'Collect (Nonius BV, 1997-2000)'
_computing_data_reduction 'HKL DENZO and Scalepack (Otwinowski & Minor, 1997)'
_computing_molecular_graphics 'Ortep3 (Farrugia, 1997)'
_computing_publication_material 'SHELXL-97 (Sheldrick, 2008)'
_computing_structure_refinement 'SHELXL-97 (Sheldrick, 1997)'
_computing_structure_solution 'SIR-92 (ALTOMARE et al., 1994)'
_diffrn_ambient_temperature 293(2)
_diffrn_measured_fraction_theta_full 0.992
_diffrn_measured_fraction_theta_max 0.992
_diffrn_measurement_device '95mm CCD camera on \k-goniostat'
_diffrn_measurement_device_type KappaCCD
_diffrn_measurement_method '\f and \o scans to fill Ewald sphere'
_diffrn_radiation_monochromator 'horizontally mounted graphite crystal'
_diffrn_radiation_source 'fine-focus sealed tube'
_diffrn_radiation_type MoK\a
_diffrn_radiation_wavelength 0.71073
_diffrn_reflns_av_R_equivalents 0.0211
_diffrn_reflns_av_sigmaI/netI 0.0451
_diffrn_reflns_limit_h_max 11
_diffrn_reflns_limit_h_min -15
_diffrn_reflns_limit_k_max 19
_diffrn_reflns_limit_k_min -19
_diffrn_reflns_limit_l_max 21
_diffrn_reflns_limit_l_min -20
_diffrn_reflns_number 18485
_diffrn_reflns_theta_full 27.47
_diffrn_reflns_theta_max 27.47
_diffrn_reflns_theta_min 2.68
_exptl_absorpt_coefficient_mu 0.363
_exptl_absorpt_correction_T_max 0.9277
_exptl_absorpt_correction_T_min 0.8339
_exptl_absorpt_correction_type multi-scan
_exptl_absorpt_process_details 'HKL DENZO and Scalepack (Otwinowski & Minor, 1997)'
_exptl_crystal_colour 'dark brown'
_exptl_crystal_density_diffrn 1.312
_exptl_crystal_density_method 'not measured'
_exptl_crystal_description prism
_exptl_crystal_F_000 1074
_exptl_crystal_size_max 0.52
_exptl_crystal_size_mid 0.32
_exptl_crystal_size_min 0.21
_refine_diff_density_max 0.498
_refine_diff_density_min -0.712
_refine_diff_density_rms 0.067
_refine_ls_extinction_method none
_refine_ls_goodness_of_fit_ref 1.035
_refine_ls_hydrogen_treatment constr
_refine_ls_matrix_type full
_refine_ls_number_parameters 674
_refine_ls_number_reflns 11919
_refine_ls_number_restraints 0
_refine_ls_restrained_S_all 1.035
_refine_ls_R_factor_all 0.0741
_refine_ls_R_factor_gt 0.0494
_refine_ls_shift/su_max 0.001
_refine_ls_shift/su_mean 0.000
_refine_ls_structure_factor_coef Fsqd
_refine_ls_weighting_details 'w=1/[\s^2^(Fo^2^)+(0.0665P)^2^+2.1169P] where P=(Fo^2^+2Fc^2^)/3'
_refine_ls_weighting_scheme calc
_refine_ls_wR_factor_gt 0.1289
_refine_ls_wR_factor_ref 0.1432
_reflns_number_gt 9021
_reflns_number_total 11919
_reflns_threshold_expression >2sigma(I)
_cod_data_source_file ICA-2012-392-131-136.cif
_cod_data_source_block Sz05-3
_cod_original_cell_volume 2628.12(8)
_cod_database_code 1512467

loop_
_symmetry_equiv_pos_as_xyz
'x, y, z'
'-x, -y, -z'

loop_
_atom_site_label
_atom_site_type_symbol
_atom_site_fract_x
_atom_site_fract_y
_atom_site_fract_z
_atom_site_U_iso_or_equiv
_atom_site_adp_type
_atom_site_occupancy
_atom_site_symmetry_multiplicity
_atom_site_calc_flag
_atom_site_refinement_flags
Mo1 Mo -0.38996(3) -0.127094(19) 0.343764(17) 0.04257(10) Uani 1 1 d .
O1 O -0.2669(2) -0.15067(19) 0.33287(17) 0.0613(6) Uani 1 1 d .
C1 C -0.3684(3) -0.0205(2) 0.2780(2) 0.0462(7) Uani 1 1 d .
N1 N -0.3589(3) 0.0293(2) 0.2377(2) 0.0633(8) Uani 1 1 d .
C2 C -0.4295(3) -0.2262(3) 0.4156(2) 0.0528(8) Uani 1 1 d .
N2 N -0.4444(4) -0.2753(3) 0.4560(2) 0.0773(10) Uani 1 1 d .
C3 C -0.5391(4) -0.2293(3) 0.2163(3) 0.0667(10) Uani 1 1 d .
N3 N -0.6148(5) -0.2805(3) 0.1455(3) 0.1176(18) Uani 1 1 d .
N4 N -0.2682(2) -0.00656(18) 0.47833(16) 0.0411(5) Uani 1 1 d .
C4 C -0.3233(3) 0.0375(2) 0.52709(19) 0.0395(6) Uani 1 1 d .
C5 C -0.2513(3) 0.1163(2) 0.6113(2) 0.0479(7) Uani 1 1 d .
H5 H -0.2891 0.1471 0.6439 0.057 Uiso 1 1 calc R
C6 C -0.1237(3) 0.1482(3) 0.6458(2) 0.0532(8) Uani 1 1 d .
H6 H -0.0747 0.2011 0.7017 0.064 Uiso 1 1 calc R
C7 C -0.0686(3) 0.1015(3) 0.5972(2) 0.0552(8) Uani 1 1 d .
H7 H 0.0173 0.1213 0.6203 0.066 Uiso 1 1 calc R
C8 C -0.1430(3) 0.0258(3) 0.5149(2) 0.0503(8) Uani 1 1 d .
H8 H -0.1057 -0.0053 0.4820 0.060 Uiso 1 1 calc R
C9 C -0.4600(3) -0.0080(2) 0.47972(19) 0.0416(6) Uani 1 1 d .
O2 O -0.50107(19) -0.07231(15) 0.39333(13) 0.0447(5) Uani 1 1 d .
P2 P -0.19038(7) 0.79153(5) 0.88701(5) 0.03978(17) Uani 1 1 d .
C11 C -0.3051(3) 0.6651(2) 0.8366(2) 0.0433(7) Uani 1 1 d .
C12 C -0.4003(3) 0.6260(2) 0.7516(2) 0.0489(7) Uani 1 1 d .
H12 H -0.4121 0.6667 0.7207 0.059 Uiso 1 1 calc R
C13 C -0.4781(3) 0.5254(3) 0.7130(2) 0.0567(9) Uani 1 1 d .
H13 H -0.5416 0.4987 0.6555 0.068 Uiso 1 1 calc R
C14 C -0.4625(3) 0.4649(2) 0.7585(3) 0.0576(9) Uani 1 1 d .
H14 H -0.5151 0.3975 0.7317 0.069 Uiso 1 1 calc R
C15 C -0.3690(4) 0.5040(3) 0.8439(3) 0.0665(10) Uani 1 1 d .
H15 H -0.3585 0.4628 0.8746 0.080 Uiso 1 1 calc R
C16 C -0.2912(4) 0.6034(2) 0.8837(2) 0.0586(9) Uani 1 1 d .
H16 H -0.2294 0.6299 0.9419 0.070 Uiso 1 1 calc R
C21 C -0.1655(3) 0.8362(2) 1.00552(19) 0.0423(6) Uani 1 1 d .
C22 C -0.0485(3) 0.8757(2) 1.0737(2) 0.0519(8) Uani 1 1 d .
H22 H 0.0209 0.8821 1.0591 0.062 Uiso 1 1 calc R
C23 C -0.0346(4) 0.9057(3) 1.1641(2) 0.0661(10) Uani 1 1 d .
H23 H 0.0439 0.9309 1.2102 0.079 Uiso 1 1 calc R
C24 C -0.1369(4) 0.8982(3) 1.1855(2) 0.0675(11) Uani 1 1 d .
H24 H -0.1271 0.9192 1.2462 0.081 Uiso 1 1 calc R
C25 C -0.2528(4) 0.8603(3) 1.1184(2) 0.0593(9) Uani 1 1 d .
H25 H -0.3213 0.8562 1.1338 0.071 Uiso 1 1 calc R
C26 C -0.2688(3) 0.8280(2) 1.0281(2) 0.0508(8) Uani 1 1 d .
H26 H -0.3481 0.8009 0.9825 0.061 Uiso 1 1 calc R
C31 C -0.0461(3) 0.7957(2) 0.8780(2) 0.0448(7) Uani 1 1 d .
C32 C 0.0214(3) 0.8650(3) 0.8526(3) 0.0559(8) Uani 1 1 d .
H32 H -0.0104 0.9078 0.8356 0.067 Uiso 1 1 calc R
C33 C 0.1361(4) 0.8716(3) 0.8523(3) 0.0714(11) Uani 1 1 d .
H33 H 0.1805 0.9182 0.8342 0.086 Uiso 1 1 calc R
C34 C 0.1849(4) 0.8106(3) 0.8781(3) 0.0724(11) Uani 1 1 d .
H34 H 0.2631 0.8163 0.8788 0.087 Uiso 1 1 calc R
C35 C 0.1189(4) 0.7414(4) 0.9028(4) 0.0865(14) Uani 1 1 d .
H35 H 0.1522 0.6996 0.9205 0.104 Uiso 1 1 calc R
C36 C 0.0022(4) 0.7322(3) 0.9019(3) 0.0738(11) Uani 1 1 d .
H36 H -0.0433 0.6832 0.9174 0.089 Uiso 1 1 calc R
C41 C -0.2438(3) 0.8647(2) 0.8319(2) 0.0446(7) Uani 1 1 d .
C42 C -0.2713(3) 0.9399(2) 0.8782(2) 0.0537(8) Uani 1 1 d .
H42 H -0.2592 0.9545 0.9391 0.064 Uiso 1 1 calc R
C43 C -0.3167(4) 0.9927(3) 0.8329(3) 0.0690(10) Uani 1 1 d .
H43 H -0.3355 1.0427 0.8635 0.083 Uiso 1 1 calc R
C44 C -0.3343(3) 0.9716(3) 0.7424(3) 0.0682(11) Uani 1 1 d .
H44 H -0.3660 1.0069 0.7122 0.082 Uiso 1 1 calc R
C45 C -0.3051(3) 0.8987(3) 0.6975(3) 0.0620(9) Uani 1 1 d .
H45 H -0.3157 0.8854 0.6370 0.074 Uiso 1 1 calc R
C46 C -0.2603(3) 0.8450(3) 0.7410(2) 0.0526(8) Uani 1 1 d .
H46 H -0.2409 0.7956 0.7099 0.063 Uiso 1 1 calc R
P3 P 0.13880(8) 0.46192(6) 0.66077(6) 0.04628(19) Uani 1 1 d .
C51 C 0.0818(3) 0.3516(2) 0.5604(2) 0.0438(7) Uani 1 1 d .
C52 C 0.1630(3) 0.3126(2) 0.5384(2) 0.0519(8) Uani 1 1 d .
H52 H 0.2478 0.3443 0.5750 0.062 Uiso 1 1 calc R
C53 C 0.1175(4) 0.2267(3) 0.4621(3) 0.0654(10) Uani 1 1 d .
H53 H 0.1716 0.2005 0.4472 0.079 Uiso 1 1 calc R
C54 C -0.0083(4) 0.1798(3) 0.4080(3) 0.0696(11) Uani 1 1 d .
H54 H -0.0389 0.1214 0.3571 0.084 Uiso 1 1 calc R
C55 C -0.0881(4) 0.2188(3) 0.4289(3) 0.0703(11) Uani 1 1 d .
H55 H -0.1725 0.1874 0.3913 0.084 Uiso 1 1 calc R
C56 C -0.0447(3) 0.3041(3) 0.5049(2) 0.0567(8) Uani 1 1 d .
H56 H -0.0996 0.3299 0.5191 0.068 Uiso 1 1 calc R
C61 C 0.2165(4) 0.4439(3) 0.7595(2) 0.0585(9) Uani 1 1 d .
C62 C 0.2389(3) 0.3606(3) 0.7542(2) 0.0545(8) Uani 1 1 d .
H62 H 0.2107 0.3098 0.6977 0.065 Uiso 1 1 calc R
C63 C 0.3034(4) 0.3519(3) 0.8327(3) 0.0679(10) Uani 1 1 d .
H63 H 0.3198 0.2960 0.8282 0.081 Uiso 1 1 calc R
C64 C 0.3423(5) 0.4239(4) 0.9152(3) 0.0931(15) Uani 1 1 d .
H64 H 0.3826 0.4164 0.9676 0.112 Uiso 1 1 calc R
C65 C 0.3226(8) 0.5070(5) 0.9217(3) 0.150(3) Uani 1 1 d .
H65 H 0.3515 0.5572 0.9787 0.180 Uiso 1 1 calc R
C66 C 0.2594(7) 0.5183(5) 0.8437(3) 0.135(3) Uani 1 1 d .
H66 H 0.2464 0.5757 0.8488 0.162 Uiso 1 1 calc R
C71 C 0.2413(3) 0.5664(2) 0.6494(3) 0.0554(8) Uani 1 1 d .
C72 C 0.2608(3) 0.5567(3) 0.5698(3) 0.0634(9) Uani 1 1 d .
H72 H 0.2252 0.4945 0.5227 0.076 Uiso 1 1 calc R
C73 C 0.3329(4) 0.6392(4) 0.5597(4) 0.0854(14) Uani 1 1 d .
H73 H 0.3464 0.6318 0.5061 0.102 Uiso 1 1 calc R
C74 C 0.3837(4) 0.7300(4) 0.6267(5) 0.103(2) Uani 1 1 d .
H74 H 0.4300 0.7851 0.6184 0.124 Uiso 1 1 calc R
C75 C 0.3680(5) 0.7416(3) 0.7054(6) 0.120(2) Uani 1 1 d .
H75 H 0.4041 0.8048 0.7512 0.144 Uiso 1 1 calc R
C76 C 0.2980(5) 0.6601(3) 0.7200(4) 0.1060(19) Uani 1 1 d .
H76 H 0.2897 0.6685 0.7754 0.127 Uiso 1 1 calc R
C81 C 0.0104(3) 0.4872(3) 0.6751(2) 0.0531(8) Uani 1 1 d .
C82 C -0.0138(4) 0.5635(3) 0.6569(2) 0.0594(9) Uani 1 1 d .
H82 H 0.0395 0.6055 0.6397 0.071 Uiso 1 1 calc R
C83 C -0.1171(4) 0.5772(4) 0.6642(3) 0.0775(12) Uani 1 1 d .
H83 H -0.1322 0.6296 0.6537 0.093 Uiso 1 1 calc R
C84 C -0.1971(5) 0.5144(4) 0.6869(3) 0.0912(15) Uani 1 1 d .
H84 H -0.2676 0.5234 0.6905 0.109 Uiso 1 1 calc R
C85 C -0.1756(5) 0.4391(4) 0.7043(4) 0.1048(18) Uani 1 1 d .
H85 H -0.2314 0.3962 0.7192 0.126 Uiso 1 1 calc R
C86 C -0.0701(5) 0.4257(4) 0.6997(4) 0.0893(15) Uani 1 1 d .
H86 H -0.0540 0.3750 0.7134 0.107 Uiso 1 1 calc R
O1W O 0.3924(4) 0.3989(3) 0.4568(2) 0.0988(10) Uani 1 1 d .
O2W O 0.5848(5) 0.2443(5) 0.0164(4) 0.119(2) Uani 0.65 1 d P
O3W O 0.4680(15) 0.0373(9) -0.0411(8) 0.124(5) Uani 0.45 1 d P
O4W O 0.5305(13) 0.1183(12) -0.0493(7) 0.133(5) Uani 0.40 1 d P
O5AW O 0.496(5) 0.000(4) 0.046(4) 0.109(16) Uiso 0.10 1 d P
O5BW O 0.531(7) -0.073(5) 0.043(4) 0.092(17) Uiso 0.10 1 d P
O6W O 0.113(2) 0.695(2) 0.1202(18) 0.138(10) Uani 0.23 1 d P
O7W O 0.1262(18) 0.604(2) 0.0363(16) 0.132(9) Uani 0.20 1 d P
O8AW O 0.040(3) 0.578(3) 0.059(2) 0.095(8) Uiso 0.12 1 d P
O8BW O 0.050(4) 0.523(4) 0.016(4) 0.095(15) Uiso 0.07 1 d P
O9W O 0.013(4) 0.654(2) 0.1030(17) 0.134(10) Uani 0.18 1 d P

loop_
_atom_site_aniso_label
_atom_site_aniso_U_11
_atom_site_aniso_U_22
_atom_site_aniso_U_33
_atom_site_aniso_U_23
_atom_site_aniso_U_13
_atom_site_aniso_U_12
Mo1 0.05318(17) 0.04455(16) 0.03862(15) 0.01486(11) 0.02372(12) 0.02704(13)
O1 0.0752(16) 0.0756(16) 0.0613(15) 0.0290(13) 0.0419(13) 0.0509(14)
C1 0.0501(18) 0.0452(17) 0.0435(17) 0.0126(14) 0.0210(14) 0.0216(15)
N1 0.074(2) 0.0566(18) 0.068(2) 0.0316(16) 0.0324(17) 0.0272(16)
C2 0.065(2) 0.0492(18) 0.0428(17) 0.0159(15) 0.0210(16) 0.0244(17)
N2 0.102(3) 0.071(2) 0.068(2) 0.0389(19) 0.036(2) 0.035(2)
C3 0.094(3) 0.048(2) 0.048(2) 0.0146(16) 0.019(2) 0.028(2)
N3 0.146(4) 0.069(2) 0.067(3) 0.007(2) -0.013(3) 0.021(3)
N4 0.0434(14) 0.0485(14) 0.0412(13) 0.0205(11) 0.0211(11) 0.0244(12)
C4 0.0419(16) 0.0425(15) 0.0380(15) 0.0156(12) 0.0187(12) 0.0197(13)
C5 0.0485(18) 0.0449(17) 0.0466(17) 0.0118(14) 0.0198(14) 0.0189(15)
C6 0.0460(18) 0.0497(18) 0.0478(18) 0.0150(15) 0.0095(14) 0.0109(15)
C7 0.0392(17) 0.067(2) 0.058(2) 0.0260(17) 0.0171(15) 0.0205(16)
C8 0.0453(18) 0.064(2) 0.0543(19) 0.0270(16) 0.0247(15) 0.0310(16)
C9 0.0430(16) 0.0436(16) 0.0383(15) 0.0108(12) 0.0180(12) 0.0207(13)
O2 0.0428(11) 0.0510(12) 0.0361(10) 0.0056(9) 0.0170(9) 0.0226(10)
P2 0.0419(4) 0.0368(4) 0.0391(4) 0.0123(3) 0.0176(3) 0.0151(3)
C11 0.0463(17) 0.0374(15) 0.0440(16) 0.0114(12) 0.0219(13) 0.0150(13)
C12 0.0388(16) 0.0485(18) 0.0569(19) 0.0189(15) 0.0157(14) 0.0188(14)
C13 0.0377(17) 0.0519(19) 0.061(2) 0.0070(16) 0.0119(15) 0.0136(15)
C14 0.057(2) 0.0380(17) 0.066(2) 0.0078(16) 0.0320(18) 0.0091(16)
C15 0.087(3) 0.048(2) 0.059(2) 0.0248(17) 0.028(2) 0.017(2)
C16 0.070(2) 0.0453(18) 0.0439(18) 0.0165(15) 0.0134(16) 0.0109(17)
C21 0.0506(17) 0.0369(15) 0.0384(15) 0.0133(12) 0.0181(13) 0.0176(13)
C22 0.0507(19) 0.0434(17) 0.0525(19) 0.0187(14) 0.0166(15) 0.0112(15)
C23 0.075(3) 0.054(2) 0.0437(19) 0.0182(16) 0.0053(17) 0.0108(19)
C24 0.101(3) 0.053(2) 0.0432(19) 0.0179(16) 0.030(2) 0.024(2)
C25 0.081(3) 0.058(2) 0.057(2) 0.0250(17) 0.043(2) 0.0342(19)
C26 0.0506(18) 0.0534(19) 0.0503(18) 0.0183(15) 0.0225(15) 0.0231(16)
C31 0.0457(17) 0.0433(16) 0.0462(17) 0.0135(13) 0.0211(14) 0.0202(14)
C32 0.0494(19) 0.0543(19) 0.069(2) 0.0262(17) 0.0277(17) 0.0214(16)
C33 0.057(2) 0.067(3) 0.089(3) 0.028(2) 0.038(2) 0.019(2)
C34 0.055(2) 0.076(3) 0.083(3) 0.016(2) 0.035(2) 0.028(2)
C35 0.081(3) 0.094(3) 0.121(4) 0.053(3) 0.052(3) 0.062(3)
C36 0.073(3) 0.075(3) 0.113(3) 0.056(3) 0.055(3) 0.045(2)
C41 0.0392(16) 0.0416(16) 0.0502(17) 0.0183(13) 0.0164(13) 0.0138(13)
C42 0.0547(19) 0.0480(18) 0.060(2) 0.0210(16) 0.0231(16) 0.0223(16)
C43 0.070(2) 0.060(2) 0.096(3) 0.040(2) 0.037(2) 0.038(2)
C44 0.052(2) 0.074(3) 0.089(3) 0.053(2) 0.022(2) 0.026(2)
C45 0.051(2) 0.073(2) 0.061(2) 0.0373(19) 0.0166(17) 0.0191(19)
C46 0.0490(18) 0.0554(19) 0.0487(18) 0.0200(15) 0.0179(15) 0.0171(16)
P3 0.0466(4) 0.0468(4) 0.0486(5) 0.0147(4) 0.0191(4) 0.0261(4)
C51 0.0449(17) 0.0434(16) 0.0436(16) 0.0175(13) 0.0171(13) 0.0185(14)
C52 0.0486(18) 0.0530(19) 0.0502(18) 0.0127(15) 0.0210(15) 0.0208(16)
C53 0.081(3) 0.057(2) 0.059(2) 0.0135(17) 0.034(2) 0.031(2)
C54 0.089(3) 0.048(2) 0.048(2) 0.0075(16) 0.015(2) 0.018(2)
C55 0.062(2) 0.056(2) 0.063(2) 0.0165(18) 0.0011(19) 0.0122(19)
C56 0.052(2) 0.053(2) 0.061(2) 0.0225(17) 0.0151(16) 0.0233(17)
C61 0.072(2) 0.065(2) 0.0435(18) 0.0151(16) 0.0187(16) 0.0419(19)
C62 0.062(2) 0.0506(19) 0.0525(19) 0.0213(15) 0.0255(16) 0.0222(17)
C63 0.083(3) 0.071(2) 0.072(3) 0.044(2) 0.039(2) 0.039(2)
C64 0.116(4) 0.114(4) 0.056(3) 0.039(3) 0.022(3) 0.061(3)
C65 0.247(9) 0.139(5) 0.048(3) 0.006(3) 0.008(4) 0.128(6)
C66 0.231(8) 0.114(4) 0.058(3) 0.011(3) 0.015(4) 0.125(5)
C71 0.0398(17) 0.0434(17) 0.076(2) 0.0145(16) 0.0191(16) 0.0195(15)
C72 0.053(2) 0.062(2) 0.072(2) 0.0334(19) 0.0160(18) 0.0194(18)
C73 0.057(2) 0.088(3) 0.113(4) 0.064(3) 0.021(2) 0.021(2)
C74 0.051(3) 0.076(4) 0.189(7) 0.071(4) 0.037(3) 0.025(3)
C75 0.076(3) 0.040(2) 0.196(7) 0.003(3) 0.050(4) 0.006(2)
C76 0.090(3) 0.064(3) 0.129(4) -0.008(3) 0.061(3) 0.014(3)
C81 0.0541(19) 0.059(2) 0.058(2) 0.0216(16) 0.0300(16) 0.0331(17)
C82 0.066(2) 0.070(2) 0.057(2) 0.0260(18) 0.0284(17) 0.043(2)
C83 0.088(3) 0.101(3) 0.070(3) 0.032(2) 0.033(2) 0.071(3)
C84 0.080(3) 0.124(4) 0.100(4) 0.038(3) 0.053(3) 0.068(3)
C85 0.102(4) 0.114(4) 0.144(5) 0.060(4) 0.092(4) 0.056(3)
C86 0.101(3) 0.090(3) 0.134(4) 0.064(3) 0.081(3) 0.061(3)
O1W 0.126(3) 0.110(3) 0.106(3) 0.068(2) 0.063(2) 0.066(2)
O2W 0.089(4) 0.126(5) 0.109(4) 0.022(4) 0.016(3) 0.045(4)
O3W 0.152(11) 0.075(8) 0.092(7) 0.025(6) 0.003(6) 0.026(8)
O4W 0.100(8) 0.209(16) 0.092(7) 0.070(9) 0.019(6) 0.072(9)
O6W 0.138(18) 0.22(3) 0.15(2) 0.12(2) 0.088(17) 0.13(2)
O7W 0.081(12) 0.18(2) 0.148(19) 0.128(18) 0.017(12) 0.043(14)
O9W 0.23(3) 0.15(2) 0.086(15) 0.085(16) 0.08(2) 0.11(3)

loop_
_atom_type_symbol
_atom_type_description
_atom_type_scat_dispersion_real
_atom_type_scat_dispersion_imag
_atom_type_scat_source
C C 0.0033 0.0016 'International Tables Vol C Tables 4.2.6.8 and 6.1.1.4'
H H 0.0000 0.0000 'International Tables Vol C Tables 4.2.6.8 and 6.1.1.4'
N N 0.0061 0.0033 'International Tables Vol C Tables 4.2.6.8 and 6.1.1.4'
O O 0.0106 0.0060 'International Tables Vol C Tables 4.2.6.8 and 6.1.1.4'
Mo Mo -1.6832 0.6857 'International Tables Vol C Tables 4.2.6.8 and 6.1.1.4'
P P 0.1023 0.0942 'International Tables Vol C Tables 4.2.6.8 and 6.1.1.4'

loop_
_geom_angle_atom_site_label_1
_geom_angle_atom_site_label_2
_geom_angle_atom_site_label_3
_geom_angle
_geom_angle_site_symmetry_1
_geom_angle_site_symmetry_3
O1 Mo1 O2 163.65(10) . .
O1 Mo1 C3 102.37(15) . .
O2 Mo1 C3 93.93(13) . .
O1 Mo1 C1 94.58(12) . .
O2 Mo1 C1 87.90(10) . .
C3 Mo1 C1 85.33(13) . .
O1 Mo1 C2 93.20(13) . .
O2 Mo1 C2 84.15(11) . .
C3 Mo1 C2 94.67(14) . .
C1 Mo1 C2 172.03(12) . .
O1 Mo1 N4 90.89(11) . .
O2 Mo1 N4 72.90(8) . .
C3 Mo1 N4 166.43(13) . .
C1 Mo1 N4 90.82(10) . .
C2 Mo1 N4 87.35(11) . .
N1 C1 Mo1 174.8(3) . .
N2 C2 Mo1 176.8(3) . .
N3 C3 Mo1 175.5(4) . .
C8 N4 C4 118.4(3) . .
C8 N4 Mo1 124.0(2) . .
C4 N4 Mo1 117.60(19) . .
N4 C4 C5 120.5(3) . .
N4 C4 C9 112.0(2) . .
C5 C4 C9 127.5(3) . .
C6 C5 C4 119.4(3) . .
C6 C5 H5 120.3 . .
C4 C5 H5 120.3 . .
C5 C6 C7 119.8(3) . .
C5 C6 H6 120.1 . .
C7 C6 H6 120.1 . .
C8 C7 C6 118.4(3) . .
C8 C7 H7 120.8 . .
C6 C7 H7 120.8 . .
N4 C8 C7 123.4(3) . .
N4 C8 H8 118.3 . .
C7 C8 H8 118.3 . .
O2 C9 C9 122.3(3) . 2_456
O2 C9 C4 113.5(2) . .
C9 C9 C4 124.1(3) 2_456 .
C9 O2 Mo1 122.57(17) . .
C41 P2 C31 109.50(15) . .
C41 P2 C21 111.63(14) . .
C31 P2 C21 108.69(15) . .
C41 P2 C11 110.61(15) . .
C31 P2 C11 110.08(14) . .
C21 P2 C11 106.27(14) . .
C12 C11 C16 119.6(3) . .
C12 C11 P2 122.4(2) . .
C16 C11 P2 117.8(2) . .
C11 C12 C13 119.4(3) . .
C11 C12 H12 120.3 . .
C13 C12 H12 120.3 . .
C14 C13 C12 120.8(3) . .
C14 C13 H13 119.6 . .
C12 C13 H13 119.6 . .
C13 C14 C15 120.0(3) . .
C13 C14 H14 120.0 . .
C15 C14 H14 120.0 . .
C16 C15 C14 120.2(4) . .
C16 C15 H15 119.9 . .
C14 C15 H15 119.9 . .
C15 C16 C11 119.9(3) . .
C15 C16 H16 120.0 . .
C11 C16 H16 120.0 . .
C22 C21 C26 119.7(3) . .
C22 C21 P2 122.0(2) . .
C26 C21 P2 118.4(2) . .
C21 C22 C23 119.8(3) . .
C21 C22 H22 120.1 . .
C23 C22 H22 120.1 . .
C24 C23 C22 119.9(4) . .
C24 C23 H23 120.0 . .
C22 C23 H23 120.0 . .
C25 C24 C23 120.6(3) . .
C25 C24 H24 119.7 . .
C23 C24 H24 119.7 . .
C24 C25 C26 120.3(4) . .
C24 C25 H25 119.9 . .
C26 C25 H25 119.9 . .
C25 C26 C21 119.6(3) . .
C25 C26 H26 120.2 . .
C21 C26 H26 120.2 . .
C32 C31 C36 118.8(3) . .
C32 C31 P2 121.3(3) . .
C36 C31 P2 119.9(3) . .
C31 C32 C33 120.4(4) . .
C31 C32 H32 119.8 . .
C33 C32 H32 119.8 . .
C34 C33 C32 120.7(4) . .
C34 C33 H33 119.6 . .
C32 C33 H33 119.6 . .
C35 C34 C33 119.5(4) . .
C35 C34 H34 120.3 . .
C33 C34 H34 120.3 . .
C34 C35 C36 120.8(4) . .
C34 C35 H35 119.6 . .
C36 C35 H35 119.6 . .
C31 C36 C35 119.8(4) . .
C31 C36 H36 120.1 . .
C35 C36 H36 120.1 . .
C42 C41 C46 119.6(3) . .
C42 C41 P2 120.7(3) . .
C46 C41 P2 119.7(2) . .
C43 C42 C41 119.4(3) . .
C43 C42 H42 120.3 . .
C41 C42 H42 120.3 . .
C42 C43 C44 120.6(4) . .
C42 C43 H43 119.7 . .
C44 C43 H43 119.7 . .
C45 C44 C43 119.8(4) . .
C45 C44 H44 120.1 . .
C43 C44 H44 120.1 . .
C44 C45 C46 120.6(4) . .
C44 C45 H45 119.7 . .
C46 C45 H45 119.7 . .
C45 C46 C41 120.0(3) . .
C45 C46 H46 120.0 . .
C41 C46 H46 120.0 . .
C81 P3 C61 107.72(17) . .
C81 P3 C51 109.64(16) . .
C61 P3 C51 110.03(15) . .
C81 P3 C71 108.26(16) . .
C61 P3 C71 111.11(18) . .
C51 P3 C71 110.02(16) . .
C52 C51 C56 119.7(3) . .
C52 C51 P3 120.4(2) . .
C56 C51 P3 119.9(3) . .
C53 C52 C51 119.8(3) . .
C53 C52 H52 120.1 . .
C51 C52 H52 120.1 . .
C54 C53 C52 120.0(4) . .
C54 C53 H53 120.0 . .
C52 C53 H53 120.0 . .
C55 C54 C53 120.3(3) . .
C55 C54 H54 119.9 . .
C53 C54 H54 119.9 . .
C54 C55 C56 120.6(4) . .
C54 C55 H55 119.7 . .
C56 C55 H55 119.7 . .
C55 C56 C51 119.6(3) . .
C55 C56 H56 120.2 . .
C51 C56 H56 120.2 . .
C62 C61 C66 118.9(4) . .
C62 C61 P3 122.7(3) . .
C66 C61 P3 118.4(3) . .
C61 C62 C63 120.4(3) . .
C61 C62 H62 119.8 . .
C63 C62 H62 119.8 . .
C64 C63 C62 120.5(4) . .
C64 C63 H63 119.7 . .
C62 C63 H63 119.7 . .
C63 C64 C65 119.8(4) . .
C63 C64 H64 120.1 . .
C65 C64 H64 120.1 . .
C64 C65 C66 120.8(5) . .
C64 C65 H65 119.6 . .
C66 C65 H65 119.6 . .
C61 C66 C65 119.5(5) . .
C61 C66 H66 120.2 . .
C65 C66 H66 120.2 . .
C72 C71 C76 118.8(4) . .
C72 C71 P3 121.0(3) . .
C76 C71 P3 120.1(4) . .
C71 C72 C73 120.4(4) . .
C71 C72 H72 119.8 . .
C73 C72 H72 119.8 . .
C74 C73 C72 120.6(5) . .
C74 C73 H73 119.7 . .
C72 C73 H73 119.7 . .
C75 C74 C73 120.4(5) . .
C75 C74 H74 119.8 . .
C73 C74 H74 119.8 . .
C74 C75 C76 121.3(5) . .
C74 C75 H75 119.3 . .
C76 C75 H75 119.3 . .
C71 C76 C75 118.4(5) . .
C71 C76 H76 120.8 . .
C75 C76 H76 120.8 . .
C86 C81 C82 119.1(3) . .
C86 C81 P3 119.1(3) . .
C82 C81 P3 121.7(3) . .
C83 C82 C81 119.8(4) . .
C83 C82 H82 120.1 . .
C81 C82 H82 120.1 . .
C84 C83 C82 120.3(4) . .
C84 C83 H83 119.9 . .
C82 C83 H83 119.9 . .
C85 C84 C83 120.8(4) . .
C85 C84 H84 119.6 . .
C83 C84 H84 119.6 . .
C84 C85 C86 119.9(5) . .
C84 C85 H85 120.1 . .
C86 C85 H85 120.1 . .
C81 C86 C85 120.1(4) . .
C81 C86 H86 119.9 . .
C85 C86 H86 119.9 . .

loop_
_geom_bond_atom_site_label_1
_geom_bond_atom_site_label_2
_geom_bond_distance
_geom_bond_site_symmetry_2
Mo1 O1 1.699(2) .
Mo1 O2 2.0449(19) .
Mo1 C3 2.139(4) .
Mo1 C1 2.191(3) .
Mo1 C2 2.195(4) .
Mo1 N4 2.204(2) .
C1 N1 1.144(4) .
C2 N2 1.142(4) .
C3 N3 1.144(5) .
N4 C8 1.350(4) .
N4 C4 1.361(4) .
C4 C5 1.392(4) .
C4 C9 1.472(4) .
C5 C6 1.377(5) .
C5 H5 0.9300 .
C6 C7 1.378(5) .
C6 H6 0.9300 .
C7 C8 1.359(5) .
C7 H7 0.9300 .
C8 H8 0.9300 .
C9 O2 1.345(3) .
C9 C9 1.376(5) 2_456
P2 C41 1.793(3) .
P2 C31 1.797(3) .
P2 C21 1.798(3) .
P2 C11 1.798(3) .
C11 C12 1.383(4) .
C11 C16 1.402(5) .
C12 C13 1.387(5) .
C12 H12 0.9300 .
C13 C14 1.372(5) .
C13 H13 0.9300 .
C14 C15 1.379(5) .
C14 H14 0.9300 .
C15 C16 1.374(5) .
C15 H15 0.9300 .
C16 H16 0.9300 .
C21 C22 1.379(4) .
C21 C26 1.394(4) .
C22 C23 1.386(5) .
C22 H22 0.9300 .
C23 C24 1.372(6) .
C23 H23 0.9300 .
C24 C25 1.365(6) .
C24 H24 0.9300 .
C25 C26 1.378(5) .
C25 H25 0.9300 .
C26 H26 0.9300 .
C31 C32 1.372(5) .
C31 C36 1.379(5) .
C32 C33 1.379(5) .
C32 H32 0.9300 .
C33 C34 1.358(6) .
C33 H33 0.9300 .
C34 C35 1.356(6) .
C34 H34 0.9300 .
C35 C36 1.387(6) .
C35 H35 0.9300 .
C36 H36 0.9300 .
C41 C42 1.392(4) .
C41 C46 1.396(4) .
C42 C43 1.383(5) .
C42 H42 0.9300 .
C43 C44 1.384(6) .
C43 H43 0.9300 .
C44 C45 1.372(6) .
C44 H44 0.9300 .
C45 C46 1.374(5) .
C45 H45 0.9300 .
C46 H46 0.9300 .
P3 C81 1.792(3) .
P3 C61 1.794(4) .
P3 C51 1.797(3) .
P3 C71 1.798(4) .
C51 C52 1.390(4) .
C51 C56 1.391(5) .
C52 C53 1.380(5) .
C52 H52 0.9300 .
C53 C54 1.380(6) .
C53 H53 0.9300 .
C54 C55 1.368(6) .
C54 H54 0.9300 .
C55 C56 1.377(5) .
C55 H55 0.9300 .
C56 H56 0.9300 .
C61 C62 1.374(5) .
C61 C66 1.375(6) .
C62 C63 1.390(5) .
C62 H62 0.9300 .
C63 C64 1.348(6) .
C63 H63 0.9300 .
C64 C65 1.353(7) .
C64 H64 0.9300 .
C65 C66 1.399(7) .
C65 H65 0.9300 .
C66 H66 0.9300 .
C71 C72 1.381(5) .
C71 C76 1.396(5) .
C72 C73 1.386(6) .
C72 H72 0.9300 .
C73 C74 1.346(8) .
C73 H73 0.9300 .
C74 C75 1.342(9) .
C74 H74 0.9300 .
C75 C76 1.406(8) .
C75 H75 0.9300 .
C76 H76 0.9300 .
C81 C86 1.373(6) .
C81 C82 1.383(5) .
C82 C83 1.376(5) .
C82 H82 0.9300 .
C83 C84 1.359(7) .
C83 H83 0.9300 .
C84 C85 1.348(7) .
C84 H84 0.9300 .
C85 C86 1.388(6) .
C85 H85 0.9300 .
C86 H86 0.9300 .
O2W O4W 1.745(17) .
O3W O5BW 0.56(6) 2_655
O3W O5AW 0.82(5) 2_655
O3W O4W 1.31(2) .
O3W O5AW 1.68(5) .
O4W O5BW 0.91(7) 2_655
O4W O5AW 1.76(5) 2_655
O5AW O3W 0.82(5) 2_655
O5AW O5BW 1.31(8) .
O5AW O5AW 1.55(10) 2_655
O5AW O4W 1.76(5) 2_655
O5BW O3W 0.56(6) 2_655
O5BW O4W 0.91(7) 2_655
O6W O9W 1.10(4) .
O6W O8AW 1.60(4) .
O6W O7W 1.77(4) .
O7W O8BW 1.18(5) .
O7W O8AW 1.20(4) .
O8AW O8BW 1.01(6) .
O8AW O9W 1.38(4) .
O8AW O8BW 1.53(7) 2_565
O8BW O8BW 1.10(9) 2_565
O8BW O8AW 1.53(7) 2_565

loop_
_geom_torsion_atom_site_label_1
_geom_torsion_atom_site_label_2
_geom_torsion_atom_site_label_3
_geom_torsion_atom_site_label_4
_geom_torsion
_geom_torsion_site_symmetry_4
N4 C4 C5 C6 -1.3(5) .
C9 C4 C5 C6 179.0(3) .
C4 C5 C6 C7 -0.5(5) .
C5 C6 C7 C8 1.4(5) .
C4 N4 C8 C7 -1.3(5) .
C6 C7 C8 N4 -0.4(5) .
N4 C4 C9 O2 -9.7(4) .
C5 C4 C9 O2 170.1(3) .
N4 C4 C9 C9 166.6(4) 2_456
C5 C4 C9 C9 -13.6(6) 2_456
C41 P2 C11 C12 18.0(3) .
C31 P2 C11 C12 -103.2(3) .
C21 P2 C11 C12 139.3(3) .
C41 P2 C11 C16 -166.1(3) .
C31 P2 C11 C16 72.8(3) .
C21 P2 C11 C16 -44.7(3) .
C16 C11 C12 C13 -2.2(5) .
P2 C11 C12 C13 173.7(2) .
C11 C12 C13 C14 0.8(5) .
C12 C13 C14 C15 0.3(5) .
C13 C14 C15 C16 0.0(6) .
C14 C15 C16 C11 -1.5(6) .
C12 C11 C16 C15 2.6(5) .
P2 C11 C16 C15 -173.5(3) .
C41 P2 C21 C22 -114.7(3) .
C31 P2 C21 C22 6.1(3) .
C11 P2 C21 C22 124.6(3) .
C41 P2 C21 C26 66.9(3) .
C31 P2 C21 C26 -172.2(2) .
C11 P2 C21 C26 -53.8(3) .
C26 C21 C22 C23 0.8(5) .
P2 C21 C22 C23 -177.6(3) .
C21 C22 C23 C24 -1.5(5) .
C22 C23 C24 C25 0.8(6) .
C23 C24 C25 C26 0.6(6) .
C24 C25 C26 C21 -1.3(5) .
C22 C21 C26 C25 0.6(5) .
P2 C21 C26 C25 179.0(3) .
C41 P2 C31 C32 14.5(3) .
C21 P2 C31 C32 -107.7(3) .
C11 P2 C31 C32 136.3(3) .
C41 P2 C31 C36 -169.2(3) .
C21 P2 C31 C36 68.6(3) .
C11 P2 C31 C36 -47.4(3) .
C36 C31 C32 C33 -0.9(5) .
P2 C31 C32 C33 175.4(3) .
C31 C32 C33 C34 -0.8(6) .
C32 C33 C34 C35 1.2(7) .
C33 C34 C35 C36 0.0(7) .
C32 C31 C36 C35 2.1(6) .
P2 C31 C36 C35 -174.2(4) .
C34 C35 C36 C31 -1.7(7) .
C31 P2 C41 C42 -125.8(3) .
C21 P2 C41 C42 -5.4(3) .
C11 P2 C41 C42 112.7(3) .
C31 P2 C41 C46 55.4(3) .
C21 P2 C41 C46 175.8(2) .
C11 P2 C41 C46 -66.1(3) .
C46 C41 C42 C43 1.2(5) .
P2 C41 C42 C43 -177.7(3) .
C41 C42 C43 C44 -0.3(6) .
C42 C43 C44 C45 -0.9(6) .
C43 C44 C45 C46 1.1(6) .
C44 C45 C46 C41 -0.1(5) .
C42 C41 C46 C45 -1.0(5) .
P2 C41 C46 C45 177.9(3) .
C81 P3 C51 C52 -175.3(3) .
C61 P3 C51 C52 -57.0(3) .
C71 P3 C51 C52 65.8(3) .
C81 P3 C51 C56 3.8(3) .
C61 P3 C51 C56 122.1(3) .
C71 P3 C51 C56 -115.1(3) .
C56 C51 C52 C53 -0.4(5) .
P3 C51 C52 C53 178.7(3) .
C51 C52 C53 C54 -0.1(6) .
C52 C53 C54 C55 0.9(6) .
C53 C54 C55 C56 -1.3(6) .
C54 C55 C56 C51 0.8(6) .
C52 C51 C56 C55 0.1(5) .
P3 C51 C56 C55 -179.0(3) .
C81 P3 C61 C62 126.2(3) .
C51 P3 C61 C62 6.7(4) .
C71 P3 C61 C62 -115.4(3) .
C81 P3 C61 C66 -56.3(5) .
C51 P3 C61 C66 -175.8(5) .
C71 P3 C61 C66 62.1(5) .
C66 C61 C62 C63 0.2(7) .
P3 C61 C62 C63 177.8(3) .
C61 C62 C63 C64 1.5(6) .
C62 C63 C64 C65 -2.5(9) .
C63 C64 C65 C66 1.7(12) .
C62 C61 C66 C65 -1.0(10) .
P3 C61 C66 C65 -178.7(6) .
C64 C65 C66 C61 0.1(13) .
C81 P3 C71 C72 -115.9(3) .
C61 P3 C71 C72 126.0(3) .
C51 P3 C71 C72 3.9(3) .
C81 P3 C71 C76 60.9(4) .
C61 P3 C71 C76 -57.2(4) .
C51 P3 C71 C76 -179.3(4) .
C76 C71 C72 C73 -1.5(6) .
P3 C71 C72 C73 175.4(3) .
C71 C72 C73 C74 -0.9(6) .
C72 C73 C74 C75 1.8(8) .
C73 C74 C75 C76 -0.3(9) .
C72 C71 C76 C75 2.9(7) .
P3 C71 C76 C75 -174.0(4) .
C74 C75 C76 C71 -2.0(9) .
C61 P3 C81 C86 -49.4(4) .
C51 P3 C81 C86 70.3(4) .
C71 P3 C81 C86 -169.6(4) .
C61 P3 C81 C82 134.5(3) .
C51 P3 C81 C82 -105.8(3) .
C71 P3 C81 C82 14.2(4) .
C86 C81 C82 C83 0.5(6) .
P3 C81 C82 C83 176.6(3) .
C81 C82 C83 C84 -1.8(6) .
C82 C83 C84 C85 1.3(8) .
C83 C84 C85 C86 0.5(9) .
C82 C81 C86 C85 1.3(7) .
P3 C81 C86 C85 -174.9(4) .
C84 C85 C86 C81 -1.9(9) .
